data_4344914
loop_
_publ_author_name
'Richter, Kurt-Ludvig'
'Mattes, Rainer'

_publ_section_title
;
 Hydrated phases in the V2O5-K2O-SO3-H2O system. Preparation and
 structures of K[VO2(SO4)(H2O)] and K[VO2(SO4)(H2O)2].H2O
;
_journal_name_full 'Inorganic Chemistry'
_journal_page_first 4367
_journal_page_last 4369
_journal_paper_doi 10.1021/ic00023a015
_journal_volume 30
_journal_year 1991
_chemical_formula_sum 'H2 K O7 S V'
_chemical_formula_weight 236.1
_space_group_IT_number 19
_symmetry_cell_setting orthorhombic
_symmetry_Int_Tables_number 19
_symmetry_space_group_name_Hall 'P 2ac 2ab'
_symmetry_space_group_name_H-M 'P 21 21 21'
_cell_angle_alpha 90
_cell_angle_beta 90
_cell_angle_gamma 90
_cell_formula_units_Z 4
_cell_length_a 4.6731(7)
_cell_length_b 10.696(2)
_cell_length_c 11.567(2)
_cell_volume 578.16(17)
_diffrn_ambient_temperature 298
_diffrn_radiation_probe x-ray
_diffrn_radiation_type MoK\a
_diffrn_radiation_wavelength 0.71069
_exptl_absorpt_coefficient_mu 2.71
_exptl_crystal_density_diffrn 2.71
_refine_ls_R_factor_gt 0.027
_refine_ls_wR_factor_gt 0.042
_cod_data_source_file Inorg-Chem-1991-30-4367-4368-1.cif
_cod_data_source_block 1
_cod_depositor_comments
;
H atoms located but no atomic coordinates given in the paper
;
_cod_database_code 4344914

loop_
_symmetry_equiv_pos_site_id
_symmetry_equiv_pos_as_xyz
1 x,y,z
2 1/2-x,-y,1/2+z
3 1/2+x,1/2-y,-z
4 -x,1/2+y,1/2-z

loop_
_atom_site_label
_atom_site_type_symbol
_atom_site_thermal_displace_type
_atom_site_fract_x
_atom_site_fract_y
_atom_site_fract_z
_atom_site_occupancy
_atom_site_U_iso_or_equiv
_atom_site_calc_flag
_atom_site_refinement_flags
_atom_site_disorder_assembly
_atom_site_disorder_group
V V Uiso 0.17250(10) 0.29070(10) 0.89810(10) 1.000 0.0110(10) . . . .
S S Uiso 0.1356(2) 0.17030(10) 0.30010(10) 1.000 0.0120(10) . . . .
O1 O Uiso 0.1323(6) -0.1981(2) 0.4852(2) 1.000 0.0150(10) . . . .
O2 O Uiso 0.7022(5) -0.0724(2) 0.5796(2) 1.000 0.0170(10) . . . .
O3 O Uiso 0.0343(6) 0.0510(2) 0.3463(2) 1.000 0.0230(10) . . . .
O4 O Uiso -0.2499(6) 0.2507(3) 0.6092(2) 1.000 0.0210(10) . . . .
O5 O Uiso 0.1510(6) -0.1419(2) 0.7090(2) 1.000 0.0170(10) . . . .
O6 O Uiso -0.1076(6) 0.2415(2) 0.2456(2) 1.000 0.0170(10) . . . .
O7 O Uiso 0.0222(6) -0.3906(3) 0.6685(2) 1.000 0.0190 . . . .
K K Uiso 0.2069(2) 0.09050(10) 0.58780(10) 1.000 0.0210(10) . . . .

loop_
_atom_type_symbol
_atom_type_description
_atom_type_scat_dispersion_real
_atom_type_scat_dispersion_imag
_atom_type_scat_source
K K 0.2009 0.2494 ' International Tables Vol C Tables 4.2.6.8 and 6.1.1.4'
O O 0.0106 0.0060 ' International Tables Vol C Tables 4.2.6.8 and 6.1.1.4'
S S 0.1246 0.1234 ' International Tables Vol C Tables 4.2.6.8 and 6.1.1.4'
V V 0.3005 0.5294 ' International Tables Vol C Tables 4.2.6.8 and 6.1.1.4'

loop_
_geom_angle_atom_site_label_1
_geom_angle_atom_site_label_2
_geom_angle_atom_site_label_3
_geom_angle
_geom_angle_site_symmetry_1
_geom_angle_site_symmetry_2
_geom_angle_site_symmetry_3
_geom_angle_publ_flag
O1 V O6 96.82(12) 2_555 . 3_556 yes
O1 V O1 91.01(12) 2_555 . 4_556 yes
O1 V O5 162.50(12) 2_555 . 4_556 yes
O1 V O7 85.29(11) 2_555 . 4_556 yes
O1 V O2 104.14(12) 2_555 . 4_656 yes
O1 V O6 163.93(12) 4_556 . 3_556 yes
O5 V O6 86.43(11) 4_556 . 3_556 yes
O6 V O7 77.04(10) 3_556 . 4_556 yes
O2 V O6 96.00(11) 4_656 . 3_556 yes
O1 V O5 82.04(10) 4_556 . 4_556 yes
O1 V O7 89.70(10) 4_556 . 4_556 yes
O1 V O2 95.67(12) 4_556 . 4_656 yes
O5 V O7 78.67(10) 4_556 . 4_556 yes
O2 V O5 92.57(11) 4_656 . 4_556 yes
O2 V O7 169.02(12) 4_656 . 4_556 yes
O3 S O6 110.48(15) . . . yes
O3 S O5 107.39(14) . . 2_554 yes
O3 S O4 111.33(16) . . 3_556 yes
O5 S O6 108.28(15) 2_554 . . yes
O4 S O6 106.66(16) 3_556 . . yes
O4 S O5 112.69(16) 3_556 . 2_554 yes
V O1 V 140.21(14) 2_554 . 4_546 yes
V O5 S 147.15(15) 4_546 . 2_555 yes
V O6 S 130.81(15) 3_456 . . yes

loop_
_geom_bond_atom_site_label_1
_geom_bond_atom_site_label_2
_geom_bond_distance
_geom_bond_site_symmetry_1
_geom_bond_site_symmetry_2
_geom_bond_publ_flag
V O1 1.682(3) . 2_555 yes
V O6 1.984(3) . 3_556 yes
V O1 1.966(3) . 4_556 yes
V O5 2.083(3) . 4_556 yes
V O7 2.276(3) . 4_556 yes
V O2 1.598(2) . 4_656 yes
S O3 1.462(2) . . yes
S O6 1.506(3) . . yes
S O5 1.482(3) . 2_554 yes
S O4 1.450(3) . 3_556 yes

loop_
_geom_torsion_atom_site_label_1
_geom_torsion_atom_site_label_2
_geom_torsion_atom_site_label_3
_geom_torsion_atom_site_label_4
_geom_torsion
_geom_torsion_site_symmetry_1
_geom_torsion_site_symmetry_2
_geom_torsion_site_symmetry_3
_geom_torsion_site_symmetry_4
_geom_torsion_publ_flag
O3 S O6 V -70.1(2) . . . 3_456 no
O5 S O6 V 47.3(2) 2_554 . . 3_456 no
O4 S O6 V 168.79(19) 3_556 . . 3_456 no
O3 S O5 V -166.4(3) . . 2_554 3_556 no
O6 S O5 V 74.3(3) . . 2_554 3_556 no
